data_7219170
loop_
_publ_author_name
'He, Yan-Fei'
'Chen, Di-Ming'
'Xu, Hang'
'Cheng, Peng'

_publ_section_title
;
 Structural diversity of luminescent lanthanide metal--organic frameworks
 based on a V-shaped ligand
;
_journal_issue 12
_journal_name_full CrystEngComm
_journal_page_first 2471
_journal_paper_doi 10.1039/C4CE02380C
_journal_volume 17
_journal_year 2015
_chemical_formula_moiety 'C28 H21 Eu O12, 3(C3 H7 N O)'
_chemical_formula_sum 'C37 H41 Eu N3 O15'
_chemical_formula_weight 919.69
_chemical_name_systematic
;
 ? 
;
_space_group_crystal_system triclinic
_space_group_IT_number 2
_space_group_name_Hall '-P 1'
_space_group_name_H-M_alt 'P -1'
_symmetry_space_group_name_Hall '-P 1'
_symmetry_space_group_name_H-M 'P -1'
_atom_sites_solution_hydrogens geom
_atom_sites_solution_primary direct
_atom_sites_solution_secondary difmap
_audit_creation_date 2014-08-12
_audit_creation_method
;
Olex2 1.2
(compiled 2014.06.27 svn.r2953 for OlexSys, GUI svn.r4862)
;
_audit_update_record
;
2014-10-20 deposited with the CCDC.
2014-12-23 downloaded from the CCDC.
;
_cell_angle_alpha 85.350(4)
_cell_angle_beta 76.570(4)
_cell_angle_gamma 72.158(5)
_cell_formula_units_Z 2
_cell_length_a 9.4805(4)
_cell_length_b 13.8989(7)
_cell_length_c 16.6460(9)
_cell_measurement_reflns_used 8304
_cell_measurement_temperature 293(2)
_cell_measurement_theta_max 28.7360
_cell_measurement_theta_min 3.5420
_cell_volume 2030.71(18)
_computing_cell_refinement
;
CrysAlisPro, Agilent Technologies,
Version 1.171.36.28 (release 01-02-2013 CrysAlis171 .NET)
(compiled Feb  1 2013,16:14:44)
;
_computing_data_collection
;
CrysAlisPro, Agilent Technologies,
Version 1.171.36.28 (release 01-02-2013 CrysAlis171 .NET)
(compiled Feb  1 2013,16:14:44)
;
_computing_data_reduction
;
CrysAlisPro, Agilent Technologies,
Version 1.171.36.28 (release 01-02-2013 CrysAlis171 .NET)
(compiled Feb  1 2013,16:14:44)
;
_computing_molecular_graphics 'Olex2 (Dolomanov et al., 2009)'
_computing_publication_material 'Olex2 (Dolomanov et al., 2009)'
_computing_structure_refinement 'XL (Sheldrick, 2008)'
_computing_structure_solution 'SHELXS-97 (Sheldrick, 1990)'
_diffrn_ambient_temperature 293(2)
_diffrn_detector_area_resol_mean 16.2116
_diffrn_measured_fraction_theta_full 0.998
_diffrn_measured_fraction_theta_max 0.998
_diffrn_measurement_details
;
  1 omega   20.00   46.00   1.0000    8.0000
omega____ theta____ kappa____ phi______ frames
    -       18.0372  -99.0000  -60.0000 26

  2 omega  -12.00   86.00   1.0000    8.0000
omega____ theta____ kappa____ phi______ frames
    -       18.0372   77.0000    0.0000 98

  3 omega  -10.00   84.00   1.0000    8.0000
omega____ theta____ kappa____ phi______ frames
    -       18.0372   77.0000 -150.0000 94

  4 omega  -48.00   45.00   1.0000    8.0000
omega____ theta____ kappa____ phi______ frames
    -       18.0372  -77.0000   90.0000 93

  5 omega  -76.00    3.00   1.0000    8.0000
omega____ theta____ kappa____ phi______ frames
    -      -18.8185  -19.0000 -120.0000 79
;
_diffrn_measurement_device_type 'SuperNova, Single source at offset, Eos'
_diffrn_measurement_method '\w scans'
_diffrn_orient_matrix_UB_11 -0.0782692000
_diffrn_orient_matrix_UB_12 0.0086708000
_diffrn_orient_matrix_UB_13 0.0180921000
_diffrn_orient_matrix_UB_21 -0.0032726000
_diffrn_orient_matrix_UB_22 -0.0362891000
_diffrn_orient_matrix_UB_23 -0.0265671000
_diffrn_orient_matrix_UB_31 0.0187295000
_diffrn_orient_matrix_UB_32 -0.0385034000
_diffrn_orient_matrix_UB_33 0.0297677000
_diffrn_radiation_monochromator mirror
_diffrn_radiation_type MoK\a
_diffrn_radiation_wavelength 0.71073
_diffrn_reflns_av_R_equivalents 0.0345
_diffrn_reflns_av_unetI/netI 0.0551
_diffrn_reflns_limit_h_max 11
_diffrn_reflns_limit_h_min -11
_diffrn_reflns_limit_k_max 15
_diffrn_reflns_limit_k_min -16
_diffrn_reflns_limit_l_max 19
_diffrn_reflns_limit_l_min -19
_diffrn_reflns_number 14085
_diffrn_reflns_theta_full 25.01
_diffrn_reflns_theta_max 25.01
_diffrn_reflns_theta_min 2.86
_diffrn_source 'SuperNova (Mo) X-ray Source'
_exptl_absorpt_coefficient_mu 1.615
_exptl_absorpt_correction_T_max 1.00000
_exptl_absorpt_correction_T_min 0.65085
_exptl_absorpt_correction_type multi-scan
_exptl_absorpt_process_details
;
CrysAlisPro, Agilent Technologies,
Version 1.171.36.28 (release 01-02-2013 CrysAlis171 .NET)
(compiled Feb  1 2013,16:14:44)
Empirical absorption correction using spherical harmonics,
 implemented in SCALE3 ABSPACK scaling algorithm.
;
_exptl_crystal_density_diffrn 1.504
_exptl_crystal_density_method 'not measured'
_exptl_crystal_F_000 934
_exptl_crystal_size_max 0.2
_exptl_crystal_size_mid 0.2
_exptl_crystal_size_min 0.2
_refine_diff_density_max 0.880
_refine_diff_density_min -0.677
_refine_diff_density_rms 0.090
_refine_ls_extinction_method none
_refine_ls_goodness_of_fit_ref 1.063
_refine_ls_hydrogen_treatment mixed
_refine_ls_matrix_type full
_refine_ls_number_parameters 518
_refine_ls_number_reflns 7148
_refine_ls_number_restraints 57
_refine_ls_restrained_S_all 1.089
_refine_ls_R_factor_all 0.0389
_refine_ls_R_factor_gt 0.0331
_refine_ls_shift/su_max 0.001
_refine_ls_shift/su_mean 0.000
_refine_ls_structure_factor_coef Fsqd
_refine_ls_weighting_details 'calc w=1/[\s^2^(Fo^2^)+(0.0311P)^2^+1.4680P] where P=(Fo^2^+2Fc^2^)/3'
_refine_ls_weighting_scheme calc
_refine_ls_wR_factor_gt 0.0790
_refine_ls_wR_factor_ref 0.0828
_reflns_number_gt 6409
_reflns_number_total 7148
_reflns_threshold_expression >2sigma(I)
_cod_data_source_file c4ce02380c2.cif
_cod_data_source_block p140604f
_cod_depositor_comments 'Adding full bibliography for 7219168--7219173.cif.'
_cod_original_cell_volume 2030.70(18)
_cod_database_code 7219170
_chemical_oxdiff_formula C1H1O1N1EU1
_chemical_oxdiff_usercomment 5-21-6
_reflns_odcompleteness_completeness 99.84
_reflns_odcompleteness_iscentric 1
_reflns_odcompleteness_theta 26.32
_olex2_refinement_description
;
1. Fixed Uiso
 At 1.2 times of:
  All C(H) groups
 At 1.5 times of:
  All C(H,H,H) groups, All O(H) groups, All O(H,H) groups
2. Restrained distances
 C1A-N2 = N2-C1B
 1.45 with sigma of 0.02
 H1Bc-H1Ac
 2.2 with sigma of 0.01
3. Uiso/Uaniso restraints and constraints
O15 \\sim C13 \\sim N2 \\sim C1B \\sim C1A: within 1.7A with sigma of 0.04 and
sigma for terminal atoms of 0.08
Uanis(C1B) \\sim Ueq, Uanis(C1A) \\sim Ueq, Uanis(N2) \\sim Ueq, Uanis(C13)
\\sim Ueq, Uanis(O15) \\sim Ueq: with sigma of 0.005 and sigma for terminal
atoms of 0.01
4.a Rotating group:
 O11(H11a,H11b), O12(H12a)
4.b Aromatic/amide H refined with riding coordinates:
 C4(H4), C6(H6), C7(H7), C11(H11), C12(H12), C15(H15), C17(H17), C18(H18),
 C20(H20), C21(H21), C23(H23), C24(H24), C27(H27), C28(H28), C29(H29), C33(H33),
  C73(H73), C83(H83), C13(H13)
4.c Idealised Me refined as rotating group:
 C75(H75a,H75b,H75c), C76(H76a,H76b,H76c), C85(H85a,H85b,H85c), C86(H86a,H86b,
 H86c), C1A(H1Aa,H1Ab,H1Ac), C1B(H1Ba,H1Bb,H1Bc)
4.d Idealised tetrahedral OH refined as rotating group:
 O9(H9)
;
_olex2_submission_special_instructions 'No special instructions were received'

loop_
_space_group_symop_id
_space_group_symop_operation_xyz
1 'x, y, z'
2 '-x, -y, -z'

loop_
_atom_site_label
_atom_site_type_symbol
_atom_site_fract_x
_atom_site_fract_y
_atom_site_fract_z
_atom_site_U_iso_or_equiv
_atom_site_adp_type
_atom_site_occupancy
_atom_site_calc_flag
_atom_site_refinement_flags_posn
_atom_site_refinement_flags_adp
Eu1 Eu 0.22137(2) 0.532932(13) 0.001684(11) 0.02247(8) Uani 1 d . .
O9 O 0.2650(8) 1.1527(4) 0.4961(3) 0.114(2) Uani 1 d . .
H9 H 0.3229 1.1764 0.5120 0.171 Uiso 1 calc GR .
O10 O 0.1555(5) 1.1259(3) 0.6254(2) 0.0730(12) Uani 1 d . .
O8 O 0.1993(6) 0.7246(3) 0.4551(2) 0.0867(16) Uani 1 d . .
O6 O 0.3559(3) 0.5610(2) 0.09359(18) 0.0387(7) Uani 1 d . .
O7 O 0.5870(3) 0.5121(2) 0.11734(16) 0.0366(7) Uani 1 d . .
O3 O 0.3978(3) -0.0350(2) 0.24790(17) 0.0438(9) Uani 1 d . .
O1 O 0.8795(3) -0.41626(19) 0.05036(16) 0.0333(7) Uani 1 d . .
O2 O 1.0268(3) -0.3444(2) 0.09149(18) 0.0384(7) Uani 1 d . .
O4 O 0.3853(3) 0.36714(19) 0.03941(16) 0.0283(6) Uani 1 d . .
O5 O 0.1571(3) 0.41642(19) 0.11997(16) 0.0292(6) Uani 1 d . .
O11 O 0.3072(3) 0.6841(2) -0.04229(19) 0.0394(7) Uani 1 d . .
H11A H 0.4010 0.6723 -0.0390 0.059 Uiso 1 d GR .
H11B H 0.2523 0.7349 -0.0104 0.059 Uiso 1 d GR .
O12 O 0.0926(4) 0.6289(3) -0.1011(2) 0.0386(8) Uani 1 d . .
H12A H 0.1591 0.6409 -0.1445 0.058 Uiso 1 d GR .
C1 C 0.2645(7) 0.6875(4) 0.3751(3) 0.0568(16) Uani 1 d . .
C2 C 0.3849(5) 0.6016(3) 0.2215(2) 0.0315(10) Uani 1 d . .
C3 C 0.2834(4) 0.3489(3) 0.0974(2) 0.0256(9) Uani 1 d . .
C4 C 0.1263(7) 0.9428(4) 0.5765(3) 0.0686(18) Uani 1 d . .
H4 H 0.0710 0.9671 0.6285 0.082 Uiso 1 calc R .
C5 C 0.2101(6) 0.9984(4) 0.5265(3) 0.0546(14) Uani 1 d . .
C6 C 0.2909(7) 0.9612(4) 0.4493(3) 0.0684(18) Uani 1 d . .
H6 H 0.3475 0.9983 0.4145 0.082 Uiso 1 calc R .
C7 C 0.2891(7) 0.8707(4) 0.4233(3) 0.0679(19) Uani 1 d . .
H7 H 0.3442 0.8464 0.3713 0.081 Uiso 1 calc R .
C8 C 0.2057(7) 0.8163(4) 0.4741(3) 0.0599(16) Uani 1 d . .
C9 C 0.7632(4) -0.2688(3) 0.1339(2) 0.0241(8) Uani 1 d . .
C10 C 0.2094(7) 1.0985(4) 0.5549(4) 0.0667(17) Uani 1 d . .
C11 C 0.1758(7) 0.7024(4) 0.3201(4) 0.0698(18) Uani 1 d . .
H11 H 0.0749 0.7417 0.3339 0.084 Uiso 1 calc R .
C12 C 0.2355(6) 0.6589(4) 0.2431(3) 0.0545(14) Uani 1 d . .
H12 H 0.1737 0.6684 0.2054 0.065 Uiso 1 calc R .
C14 C 0.4462(5) 0.5543(3) 0.1377(2) 0.0266(9) Uani 1 d . .
C15 C 0.4134(8) 0.6324(5) 0.3554(3) 0.0691(17) Uani 1 d . .
H15 H 0.4740 0.6238 0.3936 0.083 Uiso 1 calc R .
C16 C 0.5210(5) -0.1146(3) 0.2099(2) 0.0330(10) Uani 1 d . .
C17 C 0.4744(6) 0.5890(4) 0.2778(3) 0.0546(14) Uani 1 d . .
H17 H 0.5762 0.5514 0.2640 0.066 Uiso 1 calc R .
C18 C 0.1226(8) 0.8525(4) 0.5517(3) 0.074(2) Uani 1 d . .
H18 H 0.0652 0.8157 0.5862 0.089 Uiso 1 calc R .
C19 C 0.3740(5) 0.0568(3) 0.2079(2) 0.0302(10) Uani 1 d . .
C20 C 0.4724(5) 0.0766(3) 0.1376(3) 0.0361(11) Uani 1 d . .
H20 H 0.5594 0.0261 0.1142 0.043 Uiso 1 calc R .
C21 C 0.4405(5) 0.1711(3) 0.1028(3) 0.0326(10) Uani 1 d . .
H21 H 0.5068 0.1846 0.0557 0.039 Uiso 1 calc R .
C22 C 0.3112(4) 0.2472(3) 0.1366(2) 0.0283(9) Uani 1 d . .
C23 C 0.2136(5) 0.2260(3) 0.2058(3) 0.0341(10) Uani 1 d . .
H23 H 0.1258 0.2763 0.2285 0.041 Uiso 1 calc R .
C24 C 0.2442(5) 0.1312(3) 0.2420(3) 0.0372(11) Uani 1 d . .
H24 H 0.1778 0.1176 0.2890 0.045 Uiso 1 calc R .
C27 C 0.5016(5) -0.1728(3) 0.1541(3) 0.0400(11) Uani 1 d . .
H27 H 0.4071 -0.1600 0.1412 0.048 Uiso 1 calc R .
C28 C 0.6227(5) -0.2509(3) 0.1165(3) 0.0360(10) Uani 1 d . .
H28 H 0.6091 -0.2917 0.0791 0.043 Uiso 1 calc R .
C29 C 0.7809(5) -0.2092(3) 0.1919(3) 0.0359(10) Uani 1 d . .
H29 H 0.8754 -0.2210 0.2045 0.043 Uiso 1 calc R .
C30 C 0.8982(4) -0.3489(3) 0.0891(2) 0.0257(9) Uani 1 d . .
C33 C 0.6581(5) -0.1325(3) 0.2307(3) 0.0386(11) Uani 1 d . .
H33 H 0.6686 -0.0935 0.2706 0.046 Uiso 1 calc R .
O13 O 0.2156(5) 0.8747(3) 0.0265(4) 0.1041(19) Uani 1 d . .
C73 C 0.1148(8) 0.9150(6) 0.0812(5) 0.092(2) Uani 1 d . .
H73 H 0.0664 0.8737 0.1164 0.110 Uiso 1 calc R .
N74 N 0.0643(6) 1.0132(4) 0.0971(3) 0.0754(15) Uani 1 d . .
C75 C -0.0626(11) 1.0540(8) 0.1642(6) 0.164(5) Uani 1 d . .
H75A H -0.1556 1.0665 0.1459 0.246 Uiso 1 calc GR .
H75B H -0.0558 1.1161 0.1819 0.246 Uiso 1 calc GR .
H75C H -0.0609 1.0064 0.2094 0.246 Uiso 1 calc GR .
C76 C 0.1298(9) 1.0803(5) 0.0451(5) 0.098(2) Uani 1 d . .
H76A H 0.2183 1.0833 0.0623 0.147 Uiso 1 calc GR .
H76B H 0.0576 1.1465 0.0484 0.147 Uiso 1 calc GR .
H76C H 0.1582 1.0571 -0.0108 0.147 Uiso 1 calc GR .
O14 O 0.2400(8) 0.3351(4) 0.5381(3) 0.135(3) Uani 1 d . .
N84 N 0.1266(7) 0.4603(4) 0.6291(3) 0.0803(18) Uani 1 d . .
C85 C 0.0597(10) 0.4894(5) 0.7129(4) 0.112(3) Uani 1 d . .
H85A H 0.1165 0.5266 0.7312 0.168 Uiso 1 calc GR .
H85B H 0.0609 0.4301 0.7469 0.168 Uiso 1 calc GR .
H85C H -0.0432 0.5311 0.7170 0.168 Uiso 1 calc GR .
C86 C 0.1266(16) 0.5399(6) 0.5697(6) 0.205(7) Uani 1 d . .
H86A H 0.0343 0.5942 0.5846 0.308 Uiso 1 calc GR .
H86B H 0.1337 0.5153 0.5163 0.308 Uiso 1 calc GR .
H86C H 0.2119 0.5640 0.5682 0.308 Uiso 1 calc GR .
C83 C 0.1805(9) 0.3661(5) 0.6060(4) 0.088(2) Uani 1 d . .
H83 H 0.1713 0.3178 0.6473 0.105 Uiso 1 calc R .
H12B H 0.033(6) 0.621(4) -0.111(3) 0.049(19) Uiso 1 d . .
O15 O 0.2249(6) 0.6866(5) 0.7471(3) 0.127(2) Uani 1 d . U
N2 N 0.4508(8) 0.6977(6) 0.6810(4) 0.111(2) Uani 1 d D U
C13 C 0.3493(11) 0.6865(6) 0.7444(5) 0.104(3) Uani 1 d . U
H13 H 0.3789 0.6771 0.7946 0.125 Uiso 1 calc R .
C1A C 0.6161(13) 0.6592(10) 0.6758(7) 0.190(5) Uani 1 d D U
H1AA H 0.6347 0.6272 0.7272 0.285 Uiso 1 calc GR .
H1AB H 0.6590 0.7144 0.6648 0.285 Uiso 1 calc GR .
H1AC H 0.6620 0.6110 0.6321 0.285 Uiso 1 calc DGR .
C1B C 0.4461(14) 0.6703(10) 0.5986(7) 0.205(6) Uani 1 d D U
H1BA H 0.5271 0.6856 0.5584 0.308 Uiso 1 calc GR .
H1BB H 0.3505 0.7081 0.5859 0.308 Uiso 1 calc GR .
H1BC H 0.4575 0.5994 0.5977 0.308 Uiso 1 calc DGR .

loop_
_atom_site_aniso_label
_atom_site_aniso_U_11
_atom_site_aniso_U_22
_atom_site_aniso_U_33
_atom_site_aniso_U_23
_atom_site_aniso_U_13
_atom_site_aniso_U_12
Eu1 0.01851(12) 0.01804(11) 0.02851(12) -0.00370(8) -0.00410(8) -0.00195(8)
O9 0.173(6) 0.080(3) 0.080(3) -0.037(3) 0.038(3) -0.065(4)
O10 0.084(3) 0.066(3) 0.059(2) -0.034(2) -0.006(2) -0.008(2)
O8 0.148(4) 0.064(3) 0.038(2) -0.0220(18) 0.031(2) -0.048(3)
O6 0.0352(18) 0.0425(18) 0.0416(17) -0.0116(14) -0.0140(14) -0.0094(14)
O7 0.0257(17) 0.0419(17) 0.0316(15) -0.0043(13) 0.0008(13) 0.0009(13)
O3 0.0432(19) 0.0227(15) 0.0385(16) 0.0041(12) 0.0157(14) 0.0099(13)
O1 0.0382(18) 0.0200(14) 0.0379(16) -0.0071(12) -0.0074(13) -0.0022(12)
O2 0.0208(16) 0.0394(17) 0.0489(18) -0.0154(14) -0.0030(14) 0.0001(13)
O4 0.0198(15) 0.0237(14) 0.0376(15) 0.0026(12) -0.0051(13) -0.0025(11)
O5 0.0218(15) 0.0254(14) 0.0357(15) 0.0004(11) -0.0061(12) -0.0004(12)
O11 0.0260(16) 0.0323(16) 0.063(2) -0.0012(14) -0.0118(15) -0.0113(13)
O12 0.0244(18) 0.047(2) 0.047(2) 0.0148(15) -0.0127(16) -0.0152(16)
C1 0.084(5) 0.046(3) 0.033(3) -0.014(2) 0.010(3) -0.023(3)
C2 0.031(2) 0.030(2) 0.031(2) -0.0066(17) -0.0033(19) -0.0072(18)
C3 0.022(2) 0.023(2) 0.033(2) -0.0036(16) -0.0106(18) -0.0043(17)
C4 0.089(5) 0.067(4) 0.039(3) -0.026(3) 0.011(3) -0.019(3)
C5 0.067(4) 0.049(3) 0.039(3) -0.016(2) -0.005(3) -0.006(3)
C6 0.100(5) 0.057(3) 0.040(3) -0.011(2) 0.008(3) -0.027(3)
C7 0.105(5) 0.052(3) 0.035(3) -0.017(2) 0.017(3) -0.027(3)
C8 0.090(5) 0.048(3) 0.034(3) -0.013(2) 0.002(3) -0.018(3)
C9 0.022(2) 0.0160(18) 0.030(2) -0.0014(15) -0.0024(17) -0.0017(15)
C10 0.072(4) 0.056(4) 0.064(4) -0.025(3) -0.007(3) -0.008(3)
C11 0.057(4) 0.067(4) 0.060(4) -0.029(3) 0.016(3) 0.003(3)
C12 0.037(3) 0.063(3) 0.051(3) -0.019(3) -0.002(2) 0.001(2)
C14 0.027(2) 0.020(2) 0.030(2) -0.0014(16) -0.0049(18) -0.0048(17)
C15 0.087(5) 0.087(4) 0.040(3) -0.011(3) -0.023(3) -0.026(4)
C16 0.030(2) 0.020(2) 0.034(2) 0.0033(17) 0.0071(19) 0.0036(17)
C17 0.051(3) 0.068(4) 0.040(3) -0.015(2) -0.013(2) -0.004(3)
C18 0.108(5) 0.065(4) 0.040(3) -0.017(3) 0.020(3) -0.032(4)
C19 0.029(2) 0.018(2) 0.033(2) 0.0000(16) -0.0002(18) 0.0025(17)
C20 0.026(2) 0.026(2) 0.042(2) -0.0003(18) 0.004(2) 0.0045(18)
C21 0.027(2) 0.026(2) 0.039(2) 0.0009(17) 0.0024(19) -0.0065(18)
C22 0.026(2) 0.023(2) 0.034(2) -0.0021(16) -0.0063(18) -0.0044(17)
C23 0.025(2) 0.023(2) 0.041(2) -0.0063(18) 0.0037(19) 0.0046(17)
C24 0.035(3) 0.027(2) 0.034(2) 0.0007(18) 0.010(2) -0.0010(19)
C27 0.024(2) 0.033(2) 0.057(3) -0.005(2) -0.009(2) 0.0018(19)
C28 0.028(2) 0.027(2) 0.049(3) -0.0113(19) -0.007(2) -0.0017(18)
C29 0.031(2) 0.030(2) 0.044(2) -0.0104(19) -0.010(2) -0.0016(19)
C30 0.024(2) 0.0173(19) 0.031(2) -0.0017(16) -0.0045(18) -0.0008(16)
C33 0.043(3) 0.027(2) 0.041(2) -0.0124(18) -0.007(2) -0.002(2)
O13 0.054(3) 0.062(3) 0.183(6) -0.034(3) -0.006(3) -0.004(2)
C73 0.062(5) 0.092(6) 0.130(7) 0.010(5) -0.035(5) -0.027(4)
N74 0.060(3) 0.073(4) 0.093(4) -0.028(3) -0.012(3) -0.016(3)
C75 0.128(8) 0.239(13) 0.127(8) -0.099(8) 0.040(7) -0.082(9)
C76 0.111(6) 0.076(5) 0.123(6) -0.016(4) -0.043(5) -0.034(5)
O14 0.200(6) 0.084(4) 0.097(4) -0.043(3) 0.063(4) -0.068(4)
N84 0.116(5) 0.046(3) 0.064(3) -0.012(2) 0.014(3) -0.025(3)
C85 0.159(8) 0.081(5) 0.074(5) -0.029(4) 0.016(5) -0.026(5)
C86 0.40(2) 0.072(6) 0.104(7) 0.007(5) 0.007(10) -0.068(9)
C83 0.120(6) 0.060(4) 0.072(4) -0.007(3) 0.015(4) -0.036(4)
O15 0.075(4) 0.177(5) 0.108(4) 0.061(4) -0.006(3) -0.034(4)
N2 0.094(4) 0.160(4) 0.080(3) 0.008(3) -0.008(3) -0.049(3)
C13 0.109(4) 0.116(4) 0.083(4) 0.004(3) -0.005(4) -0.040(4)
C1A 0.182(9) 0.242(9) 0.158(8) -0.002(7) -0.033(7) -0.084(8)
C1B 0.190(9) 0.256(10) 0.161(8) 0.021(8) -0.046(7) -0.053(7)

loop_
_atom_type_symbol
_atom_type_description
_atom_type_scat_dispersion_real
_atom_type_scat_dispersion_imag
_atom_type_scat_source
C C 0.0033 0.0016 'International Tables Vol C Tables 4.2.6.8 and 6.1.1.4'
H H 0.0000 0.0000 'International Tables Vol C Tables 4.2.6.8 and 6.1.1.4'
Eu Eu -0.1578 3.6682 'International Tables Vol C Tables 4.2.6.8 and 6.1.1.4'
N N 0.0061 0.0033 'International Tables Vol C Tables 4.2.6.8 and 6.1.1.4'
O O 0.0106 0.0060 'International Tables Vol C Tables 4.2.6.8 and 6.1.1.4'

loop_
_geom_angle_atom_site_label_1
_geom_angle_atom_site_label_2
_geom_angle_atom_site_label_3
_geom_angle
_geom_angle_site_symmetry_1
_geom_angle_site_symmetry_3
O6 Eu1 O7 101.31(10) . 2_665
O6 Eu1 O1 120.08(9) . 1_465
O6 Eu1 O1 147.41(10) . 2_655
O6 Eu1 O2 78.74(10) . 1_465
O6 Eu1 O4 71.82(10) . .
O6 Eu1 O5 78.99(10) . .
O6 Eu1 O11 70.09(10) . .
O6 Eu1 O12 137.08(12) . .
O6 Eu1 C3 75.54(11) . .
O6 Eu1 C30 99.45(11) . 1_465
O7 Eu1 O1 138.01(9) 2_665 1_465
O7 Eu1 O1 83.36(10) 2_665 2_655
O7 Eu1 O2 152.12(10) 2_665 1_465
O7 Eu1 O4 76.72(9) 2_665 .
O7 Eu1 O5 126.43(9) 2_665 .
O7 Eu1 O11 73.49(10) 2_665 .
O7 Eu1 O12 79.48(11) 2_665 .
O7 Eu1 C3 101.09(10) 2_665 .
O7 Eu1 C30 151.28(10) 2_665 1_465
O1 Eu1 O1 66.02(9) 2_655 1_465
O1 Eu1 O4 78.11(9) 2_655 .
O1 Eu1 O5 72.71(9) 2_655 .
O1 Eu1 O11 140.47(10) 2_655 .
O1 Eu1 C3 71.93(10) 2_655 .
O1 Eu1 C30 89.72(10) 2_655 1_465
O1 Eu1 C30 23.75(9) 1_465 1_465
O2 Eu1 O1 46.05(9) 1_465 1_465
O2 Eu1 O1 111.79(10) 1_465 2_655
O2 Eu1 O4 128.06(9) 1_465 .
O2 Eu1 O5 81.23(9) 1_465 .
O2 Eu1 O11 80.57(10) 1_465 .
O2 Eu1 O12 81.93(11) 1_465 .
O2 Eu1 C3 105.80(10) 1_465 .
O2 Eu1 C30 22.36(10) 1_465 1_465
O4 Eu1 O1 120.73(8) . 1_465
O4 Eu1 O5 52.10(8) . .
O4 Eu1 C3 26.04(9) . .
O4 Eu1 C30 129.06(9) . 1_465
O5 Eu1 O1 72.39(8) . 1_465
O5 Eu1 C3 26.18(9) . .
O5 Eu1 C30 76.99(9) . 1_465
O11 Eu1 O1 112.43(8) . 1_465
O11 Eu1 O4 124.91(9) . .
O11 Eu1 O5 146.55(10) . .
O11 Eu1 C3 143.08(11) . .
O11 Eu1 C30 95.46(10) . 1_465
O12 Eu1 O1 75.49(11) . 2_655
O12 Eu1 O1 65.91(10) . 1_465
O12 Eu1 O4 146.13(11) . .
O12 Eu1 O5 134.99(10) . .
O12 Eu1 O11 69.15(11) . .
O12 Eu1 C3 147.08(12) . .
O12 Eu1 C30 71.80(11) . 1_465
C3 Eu1 O1 96.07(9) . 1_465
C3 Eu1 C30 103.16(10) . 1_465
C10 O9 H9 109.5 . .
C8 O8 C1 119.4(4) . .
C14 O6 Eu1 165.8(3) . .
C14 O7 Eu1 139.5(3) . 2_665
C19 O3 C16 117.0(3) . .
Eu1 O1 Eu1 113.98(9) 2_655 1_645
C30 O1 Eu1 165.2(3) . 2_655
C30 O1 Eu1 80.4(2) . 1_645
C30 O2 Eu1 110.8(2) . 1_645
C3 O4 Eu1 94.8(2) . .
C3 O5 Eu1 92.3(2) . .
Eu1 O11 H11A 110.3 . .
Eu1 O11 H11B 110.3 . .
H11A O11 H11B 107.9 . .
Eu1 O12 H12A 110.3 . .
Eu1 O12 H12B 124(5) . .
H12A O12 H12B 113.2 . .
C11 C1 O8 118.9(6) . .
C11 C1 C15 121.1(5) . .
C15 C1 O8 119.9(6) . .
C12 C2 C14 119.7(4) . .
C17 C2 C12 118.7(4) . .
C17 C2 C14 121.6(4) . .
O4 C3 Eu1 59.14(18) . .
O4 C3 O5 120.2(3) . .
O4 C3 C22 119.3(3) . .
O5 C3 Eu1 61.47(19) . .
O5 C3 C22 120.5(3) . .
C22 C3 Eu1 171.6(3) . .
C5 C4 H4 119.3 . .
C18 C4 H4 119.3 . .
C18 C4 C5 121.4(5) . .
C4 C5 C6 118.5(5) . .
C4 C5 C10 120.2(5) . .
C6 C5 C10 121.4(5) . .
C5 C6 H6 119.5 . .
C7 C6 C5 121.0(5) . .
C7 C6 H6 119.5 . .
C6 C7 H7 120.2 . .
C8 C7 C6 119.6(5) . .
C8 C7 H7 120.2 . .
O8 C8 C7 124.2(4) . .
O8 C8 C18 115.4(5) . .
C7 C8 C18 120.4(5) . .
C28 C9 C29 119.2(3) . .
C28 C9 C30 120.9(4) . .
C29 C9 C30 119.9(4) . .
O9 C10 C5 113.6(5) . .
O10 C10 O9 124.5(6) . .
O10 C10 C5 121.9(6) . .
C1 C11 H11 120.2 . .
C1 C11 C12 119.6(5) . .
C12 C11 H11 120.2 . .
C2 C12 C11 120.9(5) . .
C2 C12 H12 119.6 . .
C11 C12 H12 119.6 . .
O6 C14 O7 124.9(4) . .
O6 C14 C2 117.8(4) . .
O7 C14 C2 117.3(4) . .
C1 C15 H15 120.2 . .
C1 C15 C17 119.6(6) . .
C17 C15 H15 120.2 . .
C27 C16 O3 119.6(4) . .
C27 C16 C33 121.4(4) . .
C33 C16 O3 119.0(4) . .
C2 C17 C15 120.2(5) . .
C2 C17 H17 119.9 . .
C15 C17 H17 119.9 . .
C4 C18 C8 119.1(5) . .
C4 C18 H18 120.4 . .
C8 C18 H18 120.4 . .
O3 C19 C20 123.5(3) . .
O3 C19 C24 116.1(3) . .
C24 C19 C20 120.3(4) . .
C19 C20 H20 120.3 . .
C21 C20 C19 119.4(4) . .
C21 C20 H20 120.3 . .
C20 C21 H21 119.4 . .
C20 C21 C22 121.2(4) . .
C22 C21 H21 119.4 . .
C21 C22 C3 119.0(3) . .
C23 C22 C3 122.1(3) . .
C23 C22 C21 118.9(4) . .
C22 C23 H23 119.6 . .
C22 C23 C24 120.8(3) . .
C24 C23 H23 119.6 . .
C19 C24 C23 119.4(4) . .
C19 C24 H24 120.3 . .
C23 C24 H24 120.3 . .
C16 C27 H27 120.1 . .
C16 C27 C28 119.7(4) . .
C28 C27 H27 120.1 . .
C9 C28 C27 120.4(4) . .
C9 C28 H28 119.8 . .
C27 C28 H28 119.8 . .
C9 C29 H29 120.0 . .
C33 C29 C9 120.0(4) . .
C33 C29 H29 120.0 . .
O1 C30 Eu1 75.9(2) . 1_645
O1 C30 C9 120.1(4) . .
O2 C30 Eu1 46.89(18) . 1_645
O2 C30 O1 122.6(3) . .
O2 C30 C9 117.4(3) . .
C9 C30 Eu1 163.2(3) . 1_645
C16 C33 C29 119.2(4) . .
C16 C33 H33 120.4 . .
C29 C33 H33 120.4 . .
O13 C73 H73 116.8 . .
O13 C73 N74 126.4(7) . .
N74 C73 H73 116.8 . .
C73 N74 C75 121.4(7) . .
C73 N74 C76 119.8(6) . .
C76 N74 C75 118.6(7) . .
N74 C75 H75A 109.5 . .
N74 C75 H75B 109.5 . .
N74 C75 H75C 109.5 . .
H75A C75 H75B 109.5 . .
H75A C75 H75C 109.5 . .
H75B C75 H75C 109.5 . .
N74 C76 H76A 109.5 . .
N74 C76 H76B 109.5 . .
N74 C76 H76C 109.5 . .
H76A C76 H76B 109.5 . .
H76A C76 H76C 109.5 . .
H76B C76 H76C 109.5 . .
C86 N84 C85 116.6(6) . .
C83 N84 C85 122.8(6) . .
C83 N84 C86 120.6(6) . .
N84 C85 H85A 109.5 . .
N84 C85 H85B 109.5 . .
N84 C85 H85C 109.5 . .
H85A C85 H85B 109.5 . .
H85A C85 H85C 109.5 . .
H85B C85 H85C 109.5 . .
N84 C86 H86A 109.5 . .
N84 C86 H86B 109.5 . .
N84 C86 H86C 109.5 . .
H86A C86 H86B 109.5 . .
H86A C86 H86C 109.5 . .
H86B C86 H86C 109.5 . .
O14 C83 N84 127.3(7) . .
O14 C83 H83 116.4 . .
N84 C83 H83 116.4 . .
C13 N2 C1A 124.4(9) . .
C13 N2 C1B 120.2(9) . .
C1B N2 C1A 99.6(8) . .
O15 C13 N2 128.6(9) . .
O15 C13 H13 115.7 . .
N2 C13 H13 115.7 . .
N2 C1A H1AA 109.5 . .
N2 C1A H1AB 109.5 . .
N2 C1A H1AC 109.5 . .
H1AA C1A H1AB 109.5 . .
H1AA C1A H1AC 109.5 . .
H1AB C1A H1AC 109.5 . .
N2 C1B H1BA 109.5 . .
N2 C1B H1BB 109.5 . .
N2 C1B H1BC 109.5 . .
H1BA C1B H1BB 109.5 . .
H1BA C1B H1BC 109.5 . .
H1BB C1B H1BC 109.5 . .

loop_
_geom_bond_atom_site_label_1
_geom_bond_atom_site_label_2
_geom_bond_distance
_geom_bond_site_symmetry_2
Eu1 O6 2.330(3) .
Eu1 O7 2.335(3) 2_665
Eu1 O1 2.421(3) 2_655
Eu1 O1 3.021(3) 1_465
Eu1 O2 2.398(3) 1_465
Eu1 O4 2.479(2) .
Eu1 O5 2.530(3) .
Eu1 O11 2.477(3) .
Eu1 O12 2.409(3) .
Eu1 C3 2.877(4) .
Eu1 C30 3.071(4) 1_465
O9 H9 0.8200 .
O9 C10 1.299(7) .
O10 C10 1.207(6) .
O8 C1 1.398(5) .
O8 C8 1.360(6) .
O6 C14 1.229(5) .
O7 Eu1 2.335(3) 2_665
O7 C14 1.258(5) .
O3 C16 1.402(4) .
O3 C19 1.370(5) .
O1 Eu1 2.421(3) 2_655
O1 Eu1 3.021(3) 1_645
O1 C30 1.255(5) .
O2 Eu1 2.398(3) 1_645
O2 C30 1.249(5) .
O4 C3 1.268(4) .
O5 C3 1.271(4) .
O11 H11A 0.8674 .
O11 H11B 0.8710 .
O12 H12A 0.8834 .
O12 H12B 0.66(5) .
C1 C11 1.344(8) .
C1 C15 1.360(8) .
C2 C12 1.374(6) .
C2 C14 1.502(5) .
C2 C17 1.371(7) .
C3 C22 1.482(5) .
C4 H4 0.9300 .
C4 C5 1.373(8) .
C4 C18 1.366(8) .
C5 C6 1.383(7) .
C5 C10 1.504(8) .
C6 H6 0.9300 .
C6 C7 1.370(7) .
C7 H7 0.9300 .
C7 C8 1.365(7) .
C8 C18 1.389(6) .
C9 C28 1.373(6) .
C9 C29 1.391(6) .
C9 C30 1.501(5) .
C11 H11 0.9300 .
C11 C12 1.382(7) .
C12 H12 0.9300 .
C15 H15 0.9300 .
C15 C17 1.390(7) .
C16 C27 1.357(6) .
C16 C33 1.367(6) .
C17 H17 0.9300 .
C18 H18 0.9300 .
C19 C20 1.384(5) .
C19 C24 1.377(5) .
C20 H20 0.9300 .
C20 C21 1.365(5) .
C21 H21 0.9300 .
C21 C22 1.385(5) .
C22 C23 1.373(5) .
C23 H23 0.9300 .
C23 C24 1.380(6) .
C24 H24 0.9300 .
C27 H27 0.9300 .
C27 C28 1.378(5) .
C28 H28 0.9300 .
C29 H29 0.9300 .
C29 C33 1.383(5) .
C30 Eu1 3.071(4) 1_645
C33 H33 0.9300 .
O13 C73 1.186(8) .
C73 H73 0.9300 .
C73 N74 1.327(9) .
N74 C75 1.441(8) .
N74 C76 1.408(8) .
C75 H75A 0.9600 .
C75 H75B 0.9600 .
C75 H75C 0.9600 .
C76 H76A 0.9600 .
C76 H76B 0.9600 .
C76 H76C 0.9600 .
O14 C83 1.190(7) .
N84 C85 1.427(7) .
N84 C86 1.422(9) .
N84 C83 1.305(7) .
C85 H85A 0.9600 .
C85 H85B 0.9600 .
C85 H85C 0.9600 .
C86 H86A 0.9600 .
C86 H86B 0.9600 .
C86 H86C 0.9600 .
C83 H83 0.9300 .
O15 C13 1.170(9) .
N2 C13 1.287(9) .
N2 C1A 1.477(11) .
N2 C1B 1.466(11) .
C13 H13 0.9300 .
C1A H1AA 0.9600 .
C1A H1AB 0.9600 .
C1A H1AC 0.9600 .
C1B H1BA 0.9600 .
C1B H1BB 0.9600 .
C1B H1BC 0.9600 .

loop_
_geom_torsion_atom_site_label_1
_geom_torsion_atom_site_label_2
_geom_torsion_atom_site_label_3
_geom_torsion_atom_site_label_4
_geom_torsion
_geom_torsion_site_symmetry_1
_geom_torsion_site_symmetry_4
Eu1 O6 C14 O7 40.4(14) . .
Eu1 O6 C14 C2 -140.8(10) . .
Eu1 O7 C14 O6 22.4(7) 2_665 .
Eu1 O7 C14 C2 -156.3(3) 2_665 .
Eu1 O1 C30 Eu1 166.3(10) 2_655 1_645
Eu1 O1 C30 O2 161.5(8) 2_655 .
Eu1 O1 C30 O2 -4.8(4) 1_645 .
Eu1 O1 C30 C9 174.4(3) 1_645 .
Eu1 O1 C30 C9 -19.3(12) 2_655 .
Eu1 O2 C30 O1 6.4(5) 1_645 .
Eu1 O2 C30 C9 -172.8(2) 1_645 .
Eu1 O4 C3 O5 -7.6(4) . .
Eu1 O4 C3 C22 170.4(3) . .
Eu1 O5 C3 O4 7.4(4) . .
Eu1 O5 C3 C22 -170.6(3) . .
Eu1 C3 C22 C21 70(2) . .
Eu1 C3 C22 C23 -110.8(18) . .
O8 C1 C11 C12 -174.5(5) . .
O8 C1 C15 C17 174.9(5) . .
O8 C8 C18 C4 178.2(6) . .
O6 Eu1 O4 C3 94.2(2) . .
O6 Eu1 O5 C3 -79.6(2) . .
O6 Eu1 C3 O4 -78.1(2) . .
O6 Eu1 C3 O5 94.4(2) . .
O6 Eu1 C3 C22 -159.9(19) . .
O7 Eu1 O6 C14 -56.3(12) 2_665 .
O7 Eu1 O4 C3 -159.0(2) 2_665 .
O7 Eu1 O5 C3 16.4(3) 2_665 .
O7 Eu1 C3 O4 20.9(2) 2_665 .
O7 Eu1 C3 O5 -166.6(2) 2_665 .
O7 Eu1 C3 C22 -61.0(19) 2_665 .
O3 C16 C27 C28 179.9(4) . .
O3 C16 C33 C29 -178.4(4) . .
O3 C19 C20 C21 -178.8(4) . .
O3 C19 C24 C23 179.2(4) . .
O1 Eu1 O6 C14 131.1(11) 1_465 .
O1 Eu1 O6 C14 39.1(12) 2_655 .
O1 Eu1 O4 C3 -73.1(2) 2_655 .
O1 Eu1 O4 C3 -20.5(3) 1_465 .
O1 Eu1 O5 C3 84.1(2) 2_655 .
O1 Eu1 O5 C3 153.7(2) 1_465 .
O1 Eu1 C3 O4 162.3(2) 1_465 .
O1 Eu1 C3 O4 100.0(2) 2_655 .
O1 Eu1 C3 O5 -25.1(2) 1_465 .
O1 Eu1 C3 O5 -87.4(2) 2_655 .
O1 Eu1 C3 C22 18.2(19) 2_655 .
O1 Eu1 C3 C22 80.5(19) 1_465 .
O2 Eu1 O6 C14 152.1(12) 1_465 .
O2 Eu1 O4 C3 35.4(3) 1_465 .
O2 Eu1 O5 C3 -159.7(2) 1_465 .
O2 Eu1 C3 O4 -151.7(2) 1_465 .
O2 Eu1 C3 O5 20.8(2) 1_465 .
O2 Eu1 C3 C22 126.5(19) 1_465 .
O4 Eu1 O6 C14 15.5(11) . .
O4 Eu1 O5 C3 -4.1(2) . .
O4 Eu1 C3 O5 172.5(4) . .
O4 Eu1 C3 C22 -81.8(19) . .
O4 C3 C22 C21 -7.2(6) . .
O4 C3 C22 C23 172.1(4) . .
O5 Eu1 O6 C14 69.0(11) . .
O5 Eu1 O4 C3 4.2(2) . .
O5 Eu1 C3 O4 -172.5(4) . .
O5 Eu1 C3 C22 105.6(19) . .
O5 C3 C22 C21 170.8(4) . .
O5 C3 C22 C23 -9.8(6) . .
O11 Eu1 O6 C14 -123.9(12) . .
O11 Eu1 O4 C3 142.4(2) . .
O11 Eu1 O5 C3 -102.0(3) . .
O11 Eu1 C3 O4 -56.4(3) . .
O11 Eu1 C3 O5 116.2(2) . .
O11 Eu1 C3 C22 -138.2(18) . .
O12 Eu1 O6 C14 -142.9(11) . .
O12 Eu1 O4 C3 -112.5(3) . .
O12 Eu1 O5 C3 131.1(2) . .
O12 Eu1 C3 O4 108.6(3) . .
O12 Eu1 C3 O5 -78.9(3) . .
O12 Eu1 C3 C22 27(2) . .
C1 O8 C8 C7 -8.8(10) . .
C1 O8 C8 C18 172.6(6) . .
C1 C11 C12 C2 -0.8(9) . .
C1 C15 C17 C2 -0.1(9) . .
C3 Eu1 O6 C14 42.4(11) . .
C3 C22 C23 C24 -178.5(4) . .
C4 C5 C6 C7 -0.6(10) . .
C4 C5 C10 O9 -165.8(6) . .
C4 C5 C10 O10 11.2(10) . .
C5 C4 C18 C8 0.1(11) . .
C5 C6 C7 C8 0.2(11) . .
C6 C5 C10 O9 12.5(9) . .
C6 C5 C10 O10 -170.5(6) . .
C6 C7 C8 O8 -178.3(6) . .
C6 C7 C8 C18 0.3(11) . .
C7 C8 C18 C4 -0.5(10) . .
C8 O8 C1 C11 -95.4(8) . .
C8 O8 C1 C15 88.3(7) . .
C9 C29 C33 C16 -1.7(7) . .
C10 C5 C6 C7 -178.9(6) . .
C11 C1 C15 C17 -1.3(9) . .
C12 C2 C14 O6 -6.5(6) . .
C12 C2 C14 O7 172.3(4) . .
C12 C2 C17 C15 1.0(8) . .
C14 C2 C12 C11 179.3(5) . .
C14 C2 C17 C15 -178.9(5) . .
C15 C1 C11 C12 1.8(9) . .
C16 O3 C19 C20 -6.5(7) . .
C16 O3 C19 C24 173.9(4) . .
C16 C27 C28 C9 -1.3(7) . .
C17 C2 C12 C11 -0.5(8) . .
C17 C2 C14 O6 173.3(4) . .
C17 C2 C14 O7 -7.8(6) . .
C18 C4 C5 C6 0.4(10) . .
C18 C4 C5 C10 178.8(6) . .
C19 O3 C16 C27 -87.9(5) . .
C19 O3 C16 C33 92.9(5) . .
C19 C20 C21 C22 -0.2(7) . .
C20 C19 C24 C23 -0.5(7) . .
C20 C21 C22 C3 178.8(4) . .
C20 C21 C22 C23 -0.6(7) . .
C21 C22 C23 C24 0.9(7) . .
C22 C23 C24 C19 -0.3(7) . .
C24 C19 C20 C21 0.8(7) . .
C27 C16 C33 C29 2.4(7) . .
C28 C9 C29 C33 -0.5(6) . .
C28 C9 C30 Eu1 143.4(8) . 1_645
C28 C9 C30 O1 -17.3(6) . .
C28 C9 C30 O2 161.9(4) . .
C29 C9 C28 C27 2.0(6) . .
C29 C9 C30 Eu1 -34.3(11) . 1_645
C29 C9 C30 O1 165.0(4) . .
C29 C9 C30 O2 -15.8(5) . .
C30 Eu1 O6 C14 143.7(11) 1_465 .
C30 Eu1 O4 C3 6.7(3) 1_465 .
C30 Eu1 O5 C3 177.9(2) 1_465 .
C30 Eu1 C3 O4 -174.6(2) 1_465 .
C30 Eu1 C3 O5 -2.1(2) 1_465 .
C30 Eu1 C3 C22 103.5(19) 1_465 .
C30 C9 C28 C27 -175.7(4) . .
C30 C9 C29 C33 177.3(4) . .
C33 C16 C27 C28 -0.9(7) . .
O13 C73 N74 C75 178.0(8) . .
O13 C73 N74 C76 1.6(12) . .
C85 N84 C83 O14 -178.7(9) . .
C86 N84 C83 O14 3.9(15) . .
C1A N2 C13 O15 -155.4(11) . .
C1B N2 C13 O15 -26.2(16) . .
